data_1537342
loop_
_publ_author_name
'Gorbunova, Yu.E.'
'Detkov, D.G.'
'Kokunov, Yu.V.'

_publ_section_title
;
 Synthesis and structure of Na7 (S O4)3 Sn F3: complex anion (Sn F3)- in a
 cationic sodium-sulfate framework
;
_journal_name_full 'Zhurnal Neorganicheskoi Khimii'
_journal_page_first 1459
_journal_page_last 1462
_journal_volume 49
_journal_year 2004
_chemical_formula_sum 'F3 Na7 O12 S3 Sn'
_chemical_name_systematic 'Na7 (S O4)3 (Sn F3)'
_space_group_IT_number 186
_symmetry_space_group_name_Hall 'P 6c -2c'
_symmetry_space_group_name_H-M 'P 63 m c'
_cell_angle_alpha 90
_cell_angle_beta 90
_cell_angle_gamma 120
_cell_formula_units_Z 2
_cell_length_a 10.821
_cell_length_b 10.821
_cell_length_c 6.753
_cell_volume 684.798
_citation_journal_id_ASTM ZNOKAQ
_cod_data_source_file Gorbunova_ZNOKAQ_2004_604.cif
_cod_data_source_block F3Na7O12S3Sn1
_cod_original_cell_volume 684.7975
_cod_original_formula_sum 'F3 Na7 O12 S3 Sn1'
_cod_database_code 1537342

loop_
_symmetry_equiv_pos_as_xyz
x,y,z
x-y,x,z+1/2
-y,x-y,z
-x,-y,z+1/2
-x+y,-x,z
y,-x+y,z+1/2
y,x,z+1/2
-x+y,y,z
-x,-x+y,z+1/2
-y,-x,z
x-y,-y,z+1/2
x,x-y,z

loop_
_atom_site_label
_atom_site_type_symbol
_atom_site_fract_x
_atom_site_fract_y
_atom_site_fract_z
_atom_site_occupancy
_atom_site_U_iso_or_equiv
O2 O-2 0.291 0.371 0.386 1 0.0
O3 O-2 0.094 0.188 0.549 1 0.0
O1 O-2 0.2139 0.4278 0.669 1 0.0
Na3 Na+1 0.1741 0.3482 0.011 1 0.0
F1 F-1 0.4201 0.8402 0.051 1 0.0
Sn1 Sn+2 0.3333 0.6667 0.2453 1 0.0
Na2 Na+1 0.4706 0.9412 -0.268 1 0.0
Na1 Na+1 0 0 0.79 1 0.0
S1 S+6 0.17 0.34 0.5 1 0.0
